data_2218942
loop_
_publ_author_name
'Fun, Hoong-Kun'
'Jebas, Samuel Robinson'
'Babu, M.'
'Patil, P. S.'
'Kalluraya, B.'
'Dharmaprakash, S. M.'

_publ_section_title
;Ethyl
 4-(2-bromo-5-fluorophenyl)-6-methyl-1-phenyl-2-thioxo-1,2,3,4-tetrahydropyrimidine-5-carboxylate
;
_journal_coeditor_code CI2628
_journal_issue 8
_journal_name_full 'Acta Crystallographica Section E'
_journal_page_first o1526
_journal_page_last o1527
_journal_paper_doi 10.1107/S1600536808021685
_journal_volume 64
_journal_year 2008
_chemical_formula_iupac 'C20 H18 Br F N2 O2 S'
_chemical_formula_moiety 'C20 H18 Br F N2 O2 S'
_chemical_formula_sum 'C20 H18 Br F N2 O2 S'
_chemical_formula_weight 449.33
_chemical_name_systematic
'Ethyl 4-(2-bromo-5-fluorophenyl)-6-methyl-1-phenyl-2-thioxo-1,2,3,4-tetrahydropyrimidine-5-carboxylate'
_space_group_IT_number 2
_symmetry_cell_setting triclinic
_symmetry_space_group_name_Hall '-P 1'
_symmetry_space_group_name_H-M 'P -1'
_atom_sites_solution_hydrogens geom
_atom_sites_solution_primary direct
_atom_sites_solution_secondary difmap
_audit_creation_method SHELXL-97
_cell_angle_alpha 64.2860(10)
_cell_angle_beta 83.1100(10)
_cell_angle_gamma 78.7960(10)
_cell_formula_units_Z 2
_cell_length_a 10.04550(10)
_cell_length_b 10.29690(10)
_cell_length_c 10.37140(10)
_cell_measurement_reflns_used 9996
_cell_measurement_temperature 100(2)
_cell_measurement_theta_max 37.52
_cell_measurement_theta_min 2.22
_cell_volume 947.361(18)
_computing_cell_refinement 'APEX2 (Bruker, 2005)'
_computing_data_collection 'APEX2 (Bruker, 2005)'
_computing_data_reduction 'SAINT (Bruker, 2005)'
_computing_molecular_graphics 'SHELXTL (Sheldrick, 2008)'
_computing_publication_material
;
SHELXTL (Sheldrick, 2008) and PLATON (Spek, 2003)
;
_computing_structure_refinement 'SHELXTL (Sheldrick, 2008)'
_computing_structure_solution 'SHELXTL (Sheldrick, 2008)'
_diffrn_ambient_temperature 100.00(10)
_diffrn_measured_fraction_theta_full 0.991
_diffrn_measured_fraction_theta_max 0.991
_diffrn_measurement_device_type 'Bruker SMART APEXII CCD area-detector'
_diffrn_measurement_method '\f and \w'
_diffrn_radiation_monochromator graphite
_diffrn_radiation_source 'fine-focus sealed tube'
_diffrn_radiation_type MoK\a
_diffrn_radiation_wavelength 0.71073
_diffrn_reflns_av_R_equivalents 0.0290
_diffrn_reflns_av_sigmaI/netI 0.0212
_diffrn_reflns_limit_h_max 14
_diffrn_reflns_limit_h_min -14
_diffrn_reflns_limit_k_max 14
_diffrn_reflns_limit_k_min -14
_diffrn_reflns_limit_l_max 14
_diffrn_reflns_limit_l_min -14
_diffrn_reflns_number 30132
_diffrn_reflns_theta_full 30.00
_diffrn_reflns_theta_max 30.00
_diffrn_reflns_theta_min 2.07
_diffrn_standards_number 0
_exptl_absorpt_coefficient_mu 2.307
_exptl_absorpt_correction_T_max 0.6308
_exptl_absorpt_correction_T_min 0.4514
_exptl_absorpt_correction_type multi-scan
_exptl_absorpt_process_details '(SADABS; Bruker, 2005)'
_exptl_crystal_colour colourless
_exptl_crystal_density_diffrn 1.575
_exptl_crystal_density_method 'not measured'
_exptl_crystal_description Block
_exptl_crystal_F_000 456
_exptl_crystal_size_max 0.41
_exptl_crystal_size_mid 0.35
_exptl_crystal_size_min 0.22
_refine_diff_density_max 1.006
_refine_diff_density_min -0.660
_refine_ls_extinction_method none
_refine_ls_goodness_of_fit_ref 1.045
_refine_ls_hydrogen_treatment constr
_refine_ls_matrix_type full
_refine_ls_number_parameters 267
_refine_ls_number_reflns 5490
_refine_ls_number_restraints 15
_refine_ls_restrained_S_all 1.045
_refine_ls_R_factor_all 0.0369
_refine_ls_R_factor_gt 0.0310
_refine_ls_shift/su_max 0.001
_refine_ls_shift/su_mean 0.000
_refine_ls_structure_factor_coef Fsqd
_refine_ls_weighting_details 'calc w=1/[\s^2^(Fo^2^)+(0.0443P)^2^+0.6872P] where P=(Fo^2^+2Fc^2^)/3'
_refine_ls_weighting_scheme calc
_refine_ls_wR_factor_gt 0.0800
_refine_ls_wR_factor_ref 0.0837
_reflns_number_gt 4895
_reflns_number_total 5490
_reflns_threshold_expression I>2\s(I)
_cod_data_source_file ci2628.cif
_cod_data_source_block I
_cod_depositor_comments
;
The following automatic conversions were performed:
'_symmetry_cell_setting' value 'Triclinic' changed to 'triclinic'
according to '/home/saulius/struct/CIF-dictionaries/cif_core.dic'
dictionary named 'cif_core.dic' version 2.4.1 from 2010-06-29.

Automatic conversion script
Id: cif_fix_enum 1527 2010-12-29 10:47:43Z saulius 

The following automatic conversions were performed:

'_symmetry_cell_setting' value 'Triclinic' changed to 'triclinic'
according to /home/saulius/struct/CIF-dictionaries/cif_core.dic
dictionary named 'cif_core.dic' version 2.4.1 from 2010-06-29.

Automatic conversion script
Id: cif_fix_values 1715 2011-07-08 13:25:40Z adriana 
;
_cod_original_cell_volume 947.36(2)
_cod_database_code 2218942
_cod_database_fobs_code 2218942

loop_
_symmetry_equiv_pos_as_xyz
'x, y, z'
'-x, -y, -z'

loop_
_atom_site_type_symbol
_atom_site_label
_atom_site_fract_x
_atom_site_fract_y
_atom_site_fract_z
_atom_site_U_iso_or_equiv
_atom_site_adp_type
_atom_site_calc_flag
_atom_site_refinement_flags
_atom_site_occupancy
_atom_site_disorder_assembly
_atom_site_disorder_group
Br Br1 0.718042(18) 0.65172(2) -0.42386(2) 0.02506(6) Uani d . 1 . .
S S1 0.96029(4) 0.37018(5) 0.22541(4) 0.01943(9) Uani d . 1 A .
F F1 1.01209(13) 0.03875(13) -0.17700(14) 0.0324(3) Uani d . 1 . .
O O1 0.50168(14) 0.40666(18) -0.20152(16) 0.0313(3) Uani d . 1 A .
N N1 0.81604(15) 0.43472(17) 0.00399(15) 0.0196(3) Uani d . 1 A .
H H1N1 0.8781 0.4859 -0.0370 0.023 Uiso d R 1 . .
N N2 0.73979(14) 0.26404(16) 0.21844(15) 0.0163(3) Uani d . 1 A .
C C1 0.87086(17) 0.2259(2) -0.13630(19) 0.0209(3) Uani d . 1 . .
H H1 0.8684 0.1647 -0.0365 0.025 Uiso calc R 1 . .
C C2 0.94486(18) 0.1774(2) -0.2313(2) 0.0236(3) Uani d . 1 . .
C C3 0.95266(18) 0.2600(2) -0.3770(2) 0.0231(3) Uani d . 1 . .
H H3 1.0052 0.2215 -0.4387 0.028 Uiso calc R 1 . .
C C4 0.88166(17) 0.4003(2) -0.43062(19) 0.0204(3) Uani d . 1 . .
H H4 0.8841 0.4596 -0.5308 0.024 Uiso calc R 1 . .
C C5 0.80672(16) 0.45529(19) -0.33865(19) 0.0184(3) Uani d . 1 . .
C C6 0.79770(16) 0.37081(19) -0.19184(18) 0.0175(3) Uani d . 1 . .
C C7 0.71816(17) 0.42662(19) -0.08487(18) 0.0176(3) Uani d . 1 . .
H H7 0.6680 0.5269 -0.1394 0.021 Uiso calc R 1 . .
C C8 0.61745(16) 0.32950(19) 0.00875(19) 0.0182(3) Uani d . 1 A .
C C9 0.50415(18) 0.3362(2) -0.0741(2) 0.0221(3) Uani d D 1 . .
C C13 0.63308(16) 0.24993(19) 0.15063(19) 0.0178(3) Uani d . 1 . .
C C14 0.83214(16) 0.35640(18) 0.14314(17) 0.0158(3) Uani d . 1 . .
C C15 0.73718(16) 0.19955(18) 0.37368(17) 0.0165(3) Uani d . 1 . .
C C16 0.81160(19) 0.0635(2) 0.4482(2) 0.0250(4) Uani d . 1 A .
H H16 0.8712 0.0153 0.3985 0.030 Uiso calc R 1 . .
C C17 0.7980(2) -0.0018(2) 0.5970(2) 0.0339(5) Uani d . 1 . .
H H17 0.8481 -0.0955 0.6498 0.041 Uiso calc R 1 A .
C C18 0.7111(2) 0.0701(3) 0.6680(2) 0.0335(5) Uani d . 1 A .
H H18 0.7008 0.0245 0.7694 0.040 Uiso calc R 1 . .
C C19 0.6396(2) 0.2069(3) 0.5931(2) 0.0290(4) Uani d . 1 . .
H H19 0.5817 0.2561 0.6429 0.035 Uiso calc R 1 A .
C C20 0.65228(17) 0.2732(2) 0.44396(19) 0.0206(3) Uani d . 1 A .
H H20 0.6033 0.3676 0.3914 0.025 Uiso calc R 1 . .
C C21 0.5474(2) 0.1379(2) 0.2489(2) 0.0261(4) Uani d . 1 A .
H H21A 0.5000 0.1072 0.1922 0.039 Uiso calc R 1 . .
H H21B 0.4807 0.1805 0.3027 0.039 Uiso calc R 1 . .
H H21C 0.6057 0.0531 0.3159 0.039 Uiso calc R 1 . .
O O2 0.40143(16) 0.26503(19) 0.00591(18) 0.0270(4) Uani d PD 0.869(4) A 1
C C11 0.2885(2) 0.2674(3) -0.0718(3) 0.0290(5) Uani d PD 0.869(4) A 1
H H11A 0.2726 0.3622 -0.1566 0.035 Uiso calc PR 0.869(4) A 1
H H11B 0.2050 0.2570 -0.0093 0.035 Uiso calc PR 0.869(4) A 1
C C12 0.3186(3) 0.1458(3) -0.1191(3) 0.0319(5) Uani d PD 0.869(4) A 1
H H12A 0.2419 0.1492 -0.1712 0.048 Uiso calc PR 0.869(4) A 1
H H12B 0.3329 0.0519 -0.0350 0.048 Uiso calc PR 0.869(4) A 1
H H12C 0.4006 0.1568 -0.1819 0.048 Uiso calc PR 0.869(4) A 1
O O2A 0.4326(11) 0.2257(8) -0.0408(13) 0.0270(4) Uani d PD 0.131(4) A 2
C C11A 0.3310(13) 0.2655(15) -0.1426(13) 0.018(3) Uani d PDU 0.131(4) A 2
H H11C 0.3703 0.2613 -0.2331 0.021 Uiso calc PR 0.131(4) A 2
H H11D 0.2784 0.3638 -0.1632 0.021 Uiso calc PR 0.131(4) A 2
C C12A 0.247(2) 0.147(2) -0.060(2) 0.047(5) Uani d PDU 0.131(4) A 2
H H12D 0.1690 0.1610 -0.1156 0.071 Uiso calc PR 0.131(4) A 2
H H12E 0.2146 0.1512 0.0314 0.071 Uiso calc PR 0.131(4) A 2
H H12F 0.3024 0.0519 -0.0417 0.071 Uiso calc PR 0.131(4) A 2

loop_
_atom_site_aniso_label
_atom_site_aniso_U_11
_atom_site_aniso_U_22
_atom_site_aniso_U_33
_atom_site_aniso_U_12
_atom_site_aniso_U_13
_atom_site_aniso_U_23
Br1 0.02414(10) 0.02346(10) 0.02129(10) 0.00017(6) 0.00032(6) -0.00558(7)
S1 0.02016(19) 0.0262(2) 0.01355(19) -0.01177(15) 0.00010(14) -0.00673(16)
F1 0.0345(6) 0.0264(6) 0.0341(7) 0.0048(5) -0.0013(5) -0.0146(5)
O1 0.0241(7) 0.0465(9) 0.0253(7) -0.0044(6) -0.0057(5) -0.0162(7)
N1 0.0233(7) 0.0245(7) 0.0142(7) -0.0131(6) 0.0005(5) -0.0076(6)
N2 0.0161(6) 0.0205(7) 0.0137(6) -0.0080(5) 0.0022(5) -0.0072(5)
C1 0.0198(8) 0.0302(9) 0.0189(8) -0.0095(7) 0.0022(6) -0.0144(7)
C2 0.0215(8) 0.0237(9) 0.0272(9) -0.0014(6) -0.0021(7) -0.0127(8)
C3 0.0197(8) 0.0279(9) 0.0271(9) -0.0068(7) 0.0052(6) -0.0167(8)
C4 0.0186(7) 0.0270(9) 0.0190(8) -0.0086(6) 0.0022(6) -0.0116(7)
C5 0.0160(7) 0.0203(8) 0.0194(8) -0.0038(6) -0.0017(6) -0.0083(7)
C6 0.0155(7) 0.0232(8) 0.0177(8) -0.0049(6) -0.0016(5) -0.0111(7)
C7 0.0185(7) 0.0219(8) 0.0145(7) -0.0044(6) -0.0018(5) -0.0090(6)
C8 0.0160(7) 0.0229(8) 0.0204(8) -0.0053(6) 0.0006(6) -0.0130(7)
C9 0.0187(8) 0.0247(9) 0.0289(9) -0.0017(6) -0.0039(6) -0.0167(8)
C13 0.0155(7) 0.0221(8) 0.0205(8) -0.0068(6) 0.0028(6) -0.0127(7)
C14 0.0171(7) 0.0176(7) 0.0146(7) -0.0062(6) 0.0020(5) -0.0077(6)
C15 0.0163(7) 0.0185(7) 0.0140(7) -0.0073(6) 0.0011(5) -0.0046(6)
C16 0.0263(9) 0.0183(8) 0.0283(10) -0.0045(7) -0.0025(7) -0.0070(7)
C17 0.0405(11) 0.0222(9) 0.0298(11) -0.0139(8) -0.0113(9) 0.0036(8)
C18 0.0395(11) 0.0444(12) 0.0150(9) -0.0294(10) 0.0002(7) -0.0021(8)
C19 0.0257(9) 0.0476(12) 0.0210(9) -0.0191(8) 0.0087(7) -0.0181(9)
C20 0.0169(7) 0.0270(9) 0.0192(8) -0.0065(6) 0.0025(6) -0.0107(7)
C21 0.0262(9) 0.0348(10) 0.0230(9) -0.0188(8) 0.0058(7) -0.0134(8)
O2 0.0213(7) 0.0337(9) 0.0305(9) -0.0104(6) -0.0044(6) -0.0144(7)
C11 0.0200(10) 0.0367(13) 0.0351(14) -0.0058(9) -0.0053(9) -0.0179(11)
C12 0.0316(12) 0.0354(13) 0.0353(13) -0.0111(10) -0.0007(10) -0.0187(11)
O2A 0.0213(7) 0.0337(9) 0.0305(9) -0.0104(6) -0.0044(6) -0.0144(7)
C11A 0.016(5) 0.032(6) 0.006(5) -0.007(4) -0.003(4) -0.007(4)
C12A 0.037(8) 0.059(9) 0.038(8) -0.026(7) -0.014(6) -0.003(6)

loop_
_atom_type_symbol
_atom_type_description
_atom_type_scat_dispersion_real
_atom_type_scat_dispersion_imag
_atom_type_scat_source
C C 0.0033 0.0016 'International Tables Vol C Tables 4.2.6.8 and 6.1.1.4'
H H 0.0000 0.0000 'International Tables Vol C Tables 4.2.6.8 and 6.1.1.4'
Br Br -0.2901 2.4595 'International Tables Vol C Tables 4.2.6.8 and 6.1.1.4'
F F 0.0171 0.0103 'International Tables Vol C Tables 4.2.6.8 and 6.1.1.4'
N N 0.0061 0.0033 'International Tables Vol C Tables 4.2.6.8 and 6.1.1.4'
O O 0.0106 0.0060 'International Tables Vol C Tables 4.2.6.8 and 6.1.1.4'
S S 0.1246 0.1234 'International Tables Vol C Tables 4.2.6.8 and 6.1.1.4'

loop_
_geom_angle_atom_site_label_1
_geom_angle_atom_site_label_2
_geom_angle_atom_site_label_3
_geom_angle
C14 N1 C7 127.83(14)
C14 N1 H1N1 113.1
C7 N1 H1N1 118.5
C14 N2 C13 121.82(14)
C14 N2 C15 118.93(13)
C13 N2 C15 118.34(13)
C2 C1 C6 117.93(17)
C2 C1 H1 121.0
C6 C1 H1 121.0
F1 C2 C1 117.18(17)
F1 C2 C3 118.70(16)
C1 C2 C3 124.11(18)
C2 C3 C4 117.87(16)
C2 C3 H3 121.1
C4 C3 H3 121.1
C3 C4 C5 120.24(17)
C3 C4 H4 119.9
C5 C4 H4 119.9
C4 C5 C6 121.62(16)
C4 C5 Br1 116.51(13)
C6 C5 Br1 121.87(13)
C5 C6 C1 118.20(15)
C5 C6 C7 123.85(15)
C1 C6 C7 117.90(15)
N1 C7 C8 109.92(14)
N1 C7 C6 107.99(13)
C8 C7 C6 112.44(13)
N1 C7 H7 108.8
C8 C7 H7 108.8
C6 C7 H7 108.8
C13 C8 C9 126.36(16)
C13 C8 C7 121.87(14)
C9 C8 C7 111.77(15)
O1 C9 O2A 107.4(5)
O1 C9 O2 123.54(17)
O1 C9 C8 121.38(17)
O2A C9 C8 124.7(5)
O2 C9 C8 114.94(16)
C8 C13 N2 120.36(15)
C8 C13 C21 125.54(15)
N2 C13 C21 114.07(15)
N1 C14 N2 117.58(14)
N1 C14 S1 121.21(12)
N2 C14 S1 121.21(12)
C16 C15 C20 121.44(16)
C16 C15 N2 120.12(15)
C20 C15 N2 118.31(15)
C15 C16 C17 119.04(18)
C15 C16 H16 120.5
C17 C16 H16 120.5
C18 C17 C16 119.8(2)
C18 C17 H17 120.1
C16 C17 H17 120.1
C19 C18 C17 120.74(18)
C19 C18 H18 119.6
C17 C18 H18 119.6
C18 C19 C20 119.90(19)
C18 C19 H19 120.1
C20 C19 H19 120.1
C15 C20 C19 119.04(18)
C15 C20 H20 120.5
C19 C20 H20 120.5
C13 C21 H21A 109.5
C13 C21 H21B 109.5
H21A C21 H21B 109.5
C13 C21 H21C 109.5
H21A C21 H21C 109.5
H21B C21 H21C 109.5
C9 O2 C11 116.68(18)
O2 C11 C12 110.62(19)
O2 C11 H11A 109.5
C12 C11 H11A 109.5
O2 C11 H11B 109.5
C12 C11 H11B 109.5
H11A C11 H11B 108.1
C11 C12 H12A 109.5
C11 C12 H12B 109.5
H12A C12 H12B 109.5
C11 C12 H12C 109.5
H12A C12 H12C 109.5
H12B C12 H12C 109.5
C9 O2A C11A 111.1(8)
O2A C11A C12A 99.2(10)
O2A C11A H11C 111.9
C12A C11A H11C 111.9
O2A C11A H11D 111.9
C12A C11A H11D 111.9
H11C C11A H11D 109.6
C11A C12A H12D 109.5
C11A C12A H12E 109.5
H12D C12A H12E 109.5
C11A C12A H12F 109.5
H12D C12A H12F 109.5
H12E C12A H12F 109.5

loop_
_geom_bond_atom_site_label_1
_geom_bond_atom_site_label_2
_geom_bond_distance
Br1 C5 1.8982(17)
S1 C14 1.6867(16)
F1 C2 1.353(2)
O1 C9 1.201(2)
N1 C14 1.325(2)
N1 C7 1.463(2)
N1 H1N1 0.85
N2 C14 1.378(2)
N2 C13 1.412(2)
N2 C15 1.450(2)
C1 C2 1.371(2)
C1 C6 1.424(3)
C1 H1 0.95
C2 C3 1.377(3)
C3 C4 1.380(3)
C3 H3 0.95
C4 C5 1.388(2)
C4 H4 0.95
C5 C6 1.390(2)
C6 C7 1.537(2)
C7 C8 1.510(2)
C7 H7 1.00
C8 C13 1.349(2)
C8 C9 1.481(2)
C9 O2A 1.359(3)
C9 O2 1.361(2)
C13 C21 1.505(2)
C15 C16 1.382(2)
C15 C20 1.383(2)
C16 C17 1.392(3)
C16 H16 0.95
C17 C18 1.386(4)
C17 H17 0.95
C18 C19 1.377(3)
C18 H18 0.95
C19 C20 1.394(3)
C19 H19 0.95
C20 H20 0.95
C21 H21A 0.98
C21 H21B 0.98
C21 H21C 0.98
O2 C11 1.459(3)
C11 C12 1.499(3)
C11 H11A 0.99
C11 H11B 0.99
C12 H12A 0.98
C12 H12B 0.98
C12 H12C 0.98
O2A C11A 1.431(12)
C11A C12A 1.501(15)
C11A H11C 0.99
C11A H11D 0.99
C12A H12D 0.98
C12A H12E 0.98
C12A H12F 0.98

loop_
_geom_hbond_atom_site_label_D
_geom_hbond_atom_site_label_H
_geom_hbond_atom_site_label_A
_geom_hbond_site_symmetry_A
_geom_hbond_distance_DH
_geom_hbond_distance_HA
_geom_hbond_distance_DA
_geom_hbond_angle_DHA
N1 H1N1 S1 2_765 0.85 2.51 3.327(2) 162
C1 H1 F1 2_755 0.95 2.52 3.370(2) 148
C7 H7 Br1 . 1.00 2.69 3.265(2) 117
C20 H20 O1 2_665 0.95 2.44 3.368(3) 164
C21 H21A O2 . 0.98 2.11 2.737(3) 120
C21 H21B Br1 2_665 0.98 2.91 3.886(2) 171
